data_4089602
loop_
_publ_author_name
'Bleeke, John R.'
'Anutrasakda, Wipark'
'Rath, Nigam P.'

_publ_section_title
;
 Synthesis, Spectroscopy, Structure, and Reactivity of
 Azapentadienyl-Rhodium-Phosphine and Azapentadienyl-Iridium-Phosphine
 Complexes1
;
_journal_issue 21
_journal_name_full Organometallics
_journal_page_first 6410
_journal_paper_doi 10.1021/om400765h
_journal_volume 32
_journal_year 2013
_chemical_formula_moiety 'C17 H42 N P3 Rh, C F3 O3 S'
_chemical_formula_sum 'C18 H42 F3 N O3 P3 Rh S'
_chemical_formula_weight 605.40
_space_group_crystal_system monoclinic
_space_group_IT_number 14
_space_group_name_Hall '-P 2ybc'
_space_group_name_H-M_alt 'P 1 21/c 1'
_atom_sites_solution_hydrogens mixed
_atom_sites_solution_primary direct
_atom_sites_solution_secondary difmap
_audit_creation_method SHELXL-2012
_cell_angle_alpha 90
_cell_angle_beta 96.442(3)
_cell_angle_gamma 90
_cell_formula_units_Z 4
_cell_length_a 15.7407(9)
_cell_length_b 8.2928(4)
_cell_length_c 20.6824(12)
_cell_measurement_reflns_used 9901
_cell_measurement_temperature 100(2)
_cell_measurement_theta_max 31.78
_cell_measurement_theta_min 2.49
_cell_volume 2682.7(3)
_computing_cell_refinement 'Bruker SAINT'
_computing_data_collection 'Bruker APEX2'
_computing_data_reduction 'Bruker SAINT'
_computing_molecular_graphics 'Bruker SHELXTL'
_computing_publication_material 'Bruker SHELXTL'
_computing_structure_refinement 'SHELXL-2012 (Sheldrick, 2012)'
_computing_structure_solution 'SHELXS-97 (Sheldrick, 2008)'
_diffrn_ambient_temperature 100(2)
_diffrn_measured_fraction_theta_full 0.999
_diffrn_measured_fraction_theta_max 0.995
_diffrn_measurement_device_type 'Bruker APEX-II CCD'
_diffrn_measurement_method '\f and \w scans'
_diffrn_radiation_type MoK\a
_diffrn_radiation_wavelength 0.71073
_diffrn_reflns_av_R_equivalents 0.0645
_diffrn_reflns_av_unetI/netI 0.0467
_diffrn_reflns_Laue_measured_fraction_full 0.999
_diffrn_reflns_Laue_measured_fraction_max 0.995
_diffrn_reflns_limit_h_max 23
_diffrn_reflns_limit_h_min -23
_diffrn_reflns_limit_k_max 12
_diffrn_reflns_limit_k_min -11
_diffrn_reflns_limit_l_max 30
_diffrn_reflns_limit_l_min -31
_diffrn_reflns_number 62523
_diffrn_reflns_point_group_measured_fraction_full 0.999
_diffrn_reflns_point_group_measured_fraction_max 0.995
_diffrn_reflns_theta_full 25.242
_diffrn_reflns_theta_max 32.360
_diffrn_reflns_theta_min 2.246
_exptl_absorpt_coefficient_mu 0.933
_exptl_absorpt_correction_T_max 0.8789
_exptl_absorpt_correction_T_min 0.6993
_exptl_absorpt_correction_type multi-scan
_exptl_absorpt_process_details 'sadabs v2008/1'
_exptl_crystal_colour orange
_exptl_crystal_density_diffrn 1.499
_exptl_crystal_description plate
_exptl_crystal_F_000 1256
_exptl_crystal_size_max 0.413
_exptl_crystal_size_mid 0.299
_exptl_crystal_size_min 0.142
_refine_diff_density_max 0.818
_refine_diff_density_min -0.660
_refine_diff_density_rms 0.103
_refine_ls_extinction_method none
_refine_ls_goodness_of_fit_ref 1.025
_refine_ls_hydrogen_treatment mixed
_refine_ls_matrix_type full
_refine_ls_number_parameters 291
_refine_ls_number_reflns 9564
_refine_ls_number_restraints 0
_refine_ls_restrained_S_all 1.025
_refine_ls_R_factor_all 0.0491
_refine_ls_R_factor_gt 0.0315
_refine_ls_shift/su_max 0.001
_refine_ls_shift/su_mean 0.000
_refine_ls_structure_factor_coef Fsqd
_refine_ls_weighting_details
; 
 w=1/[\s^2^(Fo^2^)+(0.0222P)^2^+1.2044P] 
 where P=(Fo^2^+2Fc^2^)/3 
;
_refine_ls_weighting_scheme calc
_refine_ls_wR_factor_gt 0.0602
_refine_ls_wR_factor_ref 0.0665
_reflns_Friedel_coverage 0.000
_reflns_number_gt 7540
_reflns_number_total 9564
_reflns_threshold_expression 'I > 2\s(I)'
_cod_data_source_file om400765h_si_002.cif
_cod_data_source_block b22912
_cod_original_sg_symbol_H-M 'P 21/c'
_cod_database_code 4089602
_shelx_space_group_comment
; 
The symmetry employed for this shelxl refinement is uniquely defined 
by the following loop, which should always be used as a source of 
symmetry information in preference to the above space-group names. 
They are only intended as comments. 
;
_shelx_estimated_absorpt_t_min 0.699
_shelx_estimated_absorpt_t_max 0.879
_shelxl_version_number 2012-6

loop_
_space_group_symop_operation_xyz
'x, y, z'
'-x, y+1/2, -z+1/2'
'-x, -y, -z'
'x, -y-1/2, z-1/2'

loop_
_atom_site_label
_atom_site_type_symbol
_atom_site_fract_x
_atom_site_fract_y
_atom_site_fract_z
_atom_site_U_iso_or_equiv
_atom_site_adp_type
_atom_site_occupancy
_atom_site_site_symmetry_order
_atom_site_calc_flag
_atom_site_refinement_flags_posn
_atom_site_refinement_flags_adp
_atom_site_refinement_flags_occupancy
_atom_site_disorder_assembly
_atom_site_disorder_group
Rh1 Rh 0.33658(2) 0.12669(2) 0.36079(2) 0.00885(5) Uani 0.9851(10) 1 d . . P A 1
Rh1' Rh 0.3026(13) 0.1064(14) 0.3557(5) 0.00885(5) Uani 0.0149(10) 1 d . . P A 2
S1 S 0.21297(3) 0.73837(6) 0.59602(2) 0.01789(10) Uani 1 1 d . . . . .
P1 P 0.47403(3) 0.22656(6) 0.37819(2) 0.01308(9) Uani 1 1 d . . . . .
P2 P 0.28128(3) 0.29022(6) 0.27529(2) 0.01188(9) Uani 1 1 d . . . . .
P3 P 0.28738(3) 0.26938(6) 0.44383(2) 0.01305(9) Uani 1 1 d . . . . .
F1 F 0.04623(8) 0.70346(19) 0.57963(7) 0.0396(3) Uani 1 1 d . . . . .
F2 F 0.11656(9) 0.48093(16) 0.58620(7) 0.0376(3) Uani 1 1 d . . . . .
F3 F 0.10606(10) 0.62149(18) 0.67163(7) 0.0414(4) Uani 1 1 d . . . . .
O1 O 0.20541(12) 0.88844(19) 0.62888(8) 0.0353(4) Uani 1 1 d . . . . .
O2 O 0.27849(10) 0.6312(2) 0.62456(8) 0.0329(4) Uani 1 1 d . . . . .
O3 O 0.20827(9) 0.75024(18) 0.52627(7) 0.0238(3) Uani 1 1 d . . . . .
N1 N 0.15368(10) -0.0833(2) 0.39867(8) 0.0190(3) Uani 1 1 d . . . . .
C1 C 0.36755(12) -0.0631(2) 0.29479(9) 0.0156(4) Uani 1 1 d . . . . .
H1A H 0.3194 -0.1095 0.2658 0.019 Uiso 1 1 calc R U . A 1
H1B H 0.4204 -0.0488 0.2736 0.019 Uiso 1 1 calc R U . A 1
C2 C 0.37772(11) -0.1173(2) 0.36029(9) 0.0147(3) Uani 1 1 d . . . . .
H2 H 0.4352 -0.1492 0.3820 0.018 Uiso 1 1 calc R U . A 1
C3 C 0.30487(11) -0.1210(2) 0.39485(8) 0.0129(3) Uani 1 1 d . . . . .
H3 H 0.3123 -0.1455 0.4425 0.015 Uiso 1 1 calc R U . A 1
C4 C 0.22303(11) -0.0844(2) 0.36417(9) 0.0145(3) Uani 1 1 d . . . . .
H4 H 0.2106 -0.1414 0.3216 0.017 Uiso 1 1 calc R U . A 1
C5 C 0.06655(11) -0.1227(2) 0.36879(9) 0.0154(3) Uani 1 1 d . . . . .
C6 C 0.06313(14) -0.2919(2) 0.33971(11) 0.0247(4) Uani 1 1 d . . . . .
H6A H 0.1006 -0.2972 0.3050 0.037 Uiso 1 1 calc R U . . .
H6B H 0.0043 -0.3168 0.3218 0.037 Uiso 1 1 calc R U . . .
H6C H 0.0823 -0.3703 0.3737 0.037 Uiso 1 1 calc R U . . .
C7 C 0.00912(13) -0.1134(3) 0.42324(9) 0.0235(4) Uani 1 1 d . . . . .
H7A H 0.0280 -0.1929 0.4569 0.035 Uiso 1 1 calc R U . . .
H7B H -0.0501 -0.1363 0.4056 0.035 Uiso 1 1 calc R U . . .
H7C H 0.0125 -0.0051 0.4423 0.035 Uiso 1 1 calc R U . . .
C8 C 0.03744(12) -0.0001(2) 0.31652(9) 0.0188(4) Uani 1 1 d . . . . .
H8A H 0.0411 0.1085 0.3353 0.028 Uiso 1 1 calc R U . . .
H8B H -0.0218 -0.0227 0.2991 0.028 Uiso 1 1 calc R U . . .
H8C H 0.0742 -0.0069 0.2814 0.028 Uiso 1 1 calc R U . . .
C9 C 0.11537(13) 0.6311(3) 0.60866(10) 0.0223(4) Uani 1 1 d . . . . .
C11 C 0.53358(13) 0.2012(2) 0.45842(10) 0.0213(4) Uani 1 1 d . . . . .
H11A H 0.5916 0.2437 0.4579 0.032 Uiso 1 1 calc R U . . .
H11B H 0.5364 0.0864 0.4697 0.032 Uiso 1 1 calc R U . . .
H11C H 0.5047 0.2600 0.4908 0.032 Uiso 1 1 calc R U . . .
C12 C 0.54793(12) 0.1327(3) 0.32818(10) 0.0236(4) Uani 1 1 d . . . . .
H12A H 0.5506 0.0166 0.3369 0.035 Uiso 1 1 calc R U . . .
H12B H 0.6049 0.1800 0.3385 0.035 Uiso 1 1 calc R U . . .
H12C H 0.5281 0.1509 0.2821 0.035 Uiso 1 1 calc R U . . .
C13 C 0.49763(13) 0.4381(2) 0.36273(10) 0.0192(4) Uani 1 1 d . . . . .
H13A H 0.4792 0.4638 0.3171 0.029 Uiso 1 1 calc R U . . .
H13B H 0.5593 0.4567 0.3720 0.029 Uiso 1 1 calc R U . . .
H13C H 0.4670 0.5071 0.3909 0.029 Uiso 1 1 calc R U . . .
C21 C 0.33920(13) 0.2698(2) 0.20447(9) 0.0201(4) Uani 1 1 d . . . . .
H21A H 0.4003 0.2871 0.2174 0.030 Uiso 1 1 calc R U . . .
H21B H 0.3182 0.3501 0.1717 0.030 Uiso 1 1 calc R U . . .
H21C H 0.3302 0.1614 0.1862 0.030 Uiso 1 1 calc R U . . .
C22 C 0.28058(13) 0.5081(2) 0.28608(9) 0.0196(4) Uani 1 1 d . . . . .
H22A H 0.2616 0.5600 0.2444 0.029 Uiso 1 1 calc R U . . .
H22B H 0.3384 0.5451 0.3017 0.029 Uiso 1 1 calc R U . . .
H22C H 0.2414 0.5364 0.3179 0.029 Uiso 1 1 calc R U . . .
C23 C 0.17333(13) 0.2613(3) 0.23630(10) 0.0252(5) Uani 1 1 d . . . . .
H23A H 0.1665 0.1499 0.2208 0.038 Uiso 1 1 calc R U . . .
H23B H 0.1627 0.3355 0.1994 0.038 Uiso 1 1 calc R U . . .
H23C H 0.1325 0.2830 0.2677 0.038 Uiso 1 1 calc R U . . .
C31 C 0.29579(15) 0.1697(3) 0.52253(9) 0.0244(4) Uani 1 1 d . . . . .
H31A H 0.3560 0.1463 0.5369 0.037 Uiso 1 1 calc R U . . .
H31B H 0.2633 0.0687 0.5188 0.037 Uiso 1 1 calc R U . . .
H31C H 0.2727 0.2403 0.5543 0.037 Uiso 1 1 calc R U . . .
C32 C 0.17448(13) 0.3155(3) 0.43127(10) 0.0215(4) Uani 1 1 d . . . . .
H32A H 0.1625 0.3821 0.3922 0.032 Uiso 1 1 calc R U . . .
H32B H 0.1581 0.3744 0.4690 0.032 Uiso 1 1 calc R U . . .
H32C H 0.1417 0.2150 0.4258 0.032 Uiso 1 1 calc R U . . .
C33 C 0.33324(14) 0.4649(2) 0.46693(10) 0.0223(4) Uani 1 1 d . . . . .
H33A H 0.3282 0.5361 0.4289 0.033 Uiso 1 1 calc R U . . .
H33B H 0.3937 0.4517 0.4834 0.033 Uiso 1 1 calc R U . . .
H33C H 0.3025 0.5122 0.5010 0.033 Uiso 1 1 calc R U . . .
H1 H 0.1643(16) -0.119(3) 0.4359(12) 0.030(7) Uiso 1 1 d . . . . .

loop_
_atom_site_aniso_label
_atom_site_aniso_U_11
_atom_site_aniso_U_22
_atom_site_aniso_U_33
_atom_site_aniso_U_23
_atom_site_aniso_U_13
_atom_site_aniso_U_12
Rh1 0.01091(12) 0.00715(6) 0.00825(6) -0.00099(5) 0.00004(5) 0.00023(6)
Rh1' 0.01091(12) 0.00715(6) 0.00825(6) -0.00099(5) 0.00004(5) 0.00023(6)
S1 0.0193(2) 0.0194(2) 0.0144(2) 0.00215(17) -0.00098(17) -0.00308(18)
P1 0.0126(2) 0.0117(2) 0.0147(2) -0.00144(17) 0.00009(17) -0.00118(16)
P2 0.0140(2) 0.0112(2) 0.00998(19) 0.00133(16) -0.00056(16) -0.00090(16)
P3 0.0183(2) 0.0106(2) 0.01046(19) -0.00161(16) 0.00244(17) 0.00066(17)
F1 0.0192(7) 0.0517(9) 0.0484(9) 0.0113(7) 0.0067(6) 0.0053(6)
F2 0.0421(8) 0.0216(7) 0.0506(9) -0.0074(6) 0.0123(7) -0.0121(6)
F3 0.0582(10) 0.0425(9) 0.0283(7) 0.0099(6) 0.0256(7) 0.0006(7)
O1 0.0540(11) 0.0227(8) 0.0285(8) -0.0075(7) 0.0013(8) -0.0098(8)
O2 0.0217(8) 0.0390(10) 0.0355(9) 0.0127(8) -0.0080(7) 0.0010(7)
O3 0.0279(8) 0.0289(8) 0.0154(6) 0.0063(6) 0.0063(6) 0.0008(6)
N1 0.0149(8) 0.0314(10) 0.0103(7) 0.0025(6) -0.0007(6) -0.0020(7)
C1 0.0183(9) 0.0116(8) 0.0177(8) -0.0063(7) 0.0050(7) -0.0019(7)
C2 0.0151(8) 0.0070(8) 0.0218(9) -0.0019(7) 0.0009(7) 0.0007(6)
C3 0.0166(8) 0.0069(7) 0.0147(8) 0.0000(6) -0.0007(6) -0.0021(6)
C4 0.0145(8) 0.0153(9) 0.0134(8) -0.0025(6) 0.0001(6) -0.0024(6)
C5 0.0124(8) 0.0191(9) 0.0146(8) 0.0027(7) 0.0002(6) -0.0005(7)
C6 0.0211(10) 0.0190(10) 0.0336(11) -0.0006(9) 0.0011(9) -0.0007(8)
C7 0.0184(9) 0.0347(12) 0.0180(9) 0.0058(8) 0.0038(7) -0.0011(8)
C8 0.0175(9) 0.0224(10) 0.0160(8) 0.0027(7) -0.0011(7) -0.0006(7)
C9 0.0234(10) 0.0239(10) 0.0209(9) 0.0032(8) 0.0080(8) 0.0001(8)
C11 0.0198(10) 0.0204(10) 0.0221(9) 0.0039(8) -0.0051(8) -0.0023(8)
C12 0.0152(9) 0.0258(11) 0.0305(10) -0.0076(9) 0.0056(8) -0.0010(8)
C13 0.0209(10) 0.0158(9) 0.0213(9) 0.0014(7) 0.0038(8) -0.0030(7)
C21 0.0271(10) 0.0223(10) 0.0112(8) 0.0017(7) 0.0031(7) -0.0016(8)
C22 0.0271(10) 0.0117(9) 0.0194(9) 0.0020(7) 0.0004(8) 0.0023(7)
C23 0.0192(10) 0.0298(12) 0.0243(10) 0.0125(9) -0.0081(8) -0.0059(8)
C31 0.0378(12) 0.0227(11) 0.0130(9) 0.0019(7) 0.0041(8) 0.0025(9)
C32 0.0205(10) 0.0220(10) 0.0229(10) -0.0056(8) 0.0061(8) 0.0027(8)
C33 0.0288(11) 0.0171(10) 0.0216(9) -0.0081(8) 0.0060(8) -0.0034(8)

loop_
_atom_type_symbol
_atom_type_description
_atom_type_scat_dispersion_real
_atom_type_scat_dispersion_imag
_atom_type_scat_source
C C 0.0033 0.0016 'International Tables Vol C Tables 4.2.6.8 and 6.1.1.4'
H H 0.0000 0.0000 'International Tables Vol C Tables 4.2.6.8 and 6.1.1.4'
N N 0.0061 0.0033 'International Tables Vol C Tables 4.2.6.8 and 6.1.1.4'
O O 0.0106 0.0060 'International Tables Vol C Tables 4.2.6.8 and 6.1.1.4'
F F 0.0171 0.0103 'International Tables Vol C Tables 4.2.6.8 and 6.1.1.4'
P P 0.1023 0.0942 'International Tables Vol C Tables 4.2.6.8 and 6.1.1.4'
S S 0.1246 0.1234 'International Tables Vol C Tables 4.2.6.8 and 6.1.1.4'
Rh Rh -1.1178 0.9187 'International Tables Vol C Tables 4.2.6.8 and 6.1.1.4'

loop_
_geom_angle_atom_site_label_1
_geom_angle_atom_site_label_2
_geom_angle_atom_site_label_3
_geom_angle
C2 Rh1 C1 38.54(7)
C2 Rh1 C3 37.74(7)
C1 Rh1 C3 66.95(7)
C2 Rh1 P3 128.63(5)
C1 Rh1 P3 164.38(5)
C3 Rh1 P3 97.55(5)
C2 Rh1 P1 93.53(5)
C1 Rh1 P1 94.90(5)
C3 Rh1 P1 121.13(5)
P3 Rh1 P1 95.029(19)
C2 Rh1 P2 129.92(5)
C1 Rh1 P2 92.06(5)
C3 Rh1 P2 134.14(5)
P3 Rh1 P2 98.049(18)
P1 Rh1 P2 100.036(19)
C2 Rh1 C4 63.52(6)
C1 Rh1 C4 73.93(6)
C3 Rh1 C4 33.78(6)
P3 Rh1 C4 92.15(4)
P1 Rh1 C4 154.82(4)
P2 Rh1 C4 102.80(4)
C4 Rh1' C3 40.2(3)
C4 Rh1' C2 70.9(4)
C3 Rh1' C2 38.8(2)
C4 Rh1' C1 83.3(4)
C3 Rh1' C1 69.6(3)
C2 Rh1' C1 37.56(19)
C4 Rh1' P2 123.2(8)
C3 Rh1' P2 155.3(7)
C2 Rh1' P2 129.7(5)
C1 Rh1' P2 92.9(4)
C4 Rh1' P3 105.5(6)
C3 Rh1' P3 103.0(4)
C2 Rh1' P3 124.4(6)
C1 Rh1' P3 156.8(9)
P2 Rh1' P3 99.6(4)
C4 Rh1' P1 146.4(6)
C3 Rh1' P1 106.3(6)
C2 Rh1' P1 78.1(6)
C1 Rh1' P1 80.0(6)
P2 Rh1' P1 86.8(5)
P3 Rh1' P1 81.2(5)
O1 S1 O2 115.94(10)
O1 S1 O3 114.79(9)
O2 S1 O3 114.05(10)
O1 S1 C9 103.94(10)
O2 S1 C9 102.54(10)
O3 S1 C9 103.18(9)
C12 P1 C11 99.91(10)
C12 P1 C13 98.97(10)
C11 P1 C13 100.13(9)
C12 P1 Rh1 114.00(7)
C11 P1 Rh1 118.54(7)
C13 P1 Rh1 121.50(7)
C12 P1 Rh1' 114.2(2)
C11 P1 Rh1' 119.1(2)
C13 P1 Rh1' 120.7(2)
C23 P2 C21 99.15(10)
C23 P2 C22 99.64(10)
C21 P2 C22 101.63(9)
C23 P2 Rh1' 107.1(5)
C21 P2 Rh1' 119.0(3)
C22 P2 Rh1' 125.7(3)
C23 P2 Rh1 120.98(7)
C21 P2 Rh1 112.38(7)
C22 P2 Rh1 119.59(7)
C32 P3 C33 101.78(10)
C32 P3 C31 101.35(10)
C33 P3 C31 100.58(10)
C32 P3 Rh1 114.27(7)
C33 P3 Rh1 120.02(7)
C31 P3 Rh1 116.08(7)
C32 P3 Rh1' 101.4(5)
C33 P3 Rh1' 131.1(4)
C31 P3 Rh1' 116.0(3)
C4 N1 C5 122.53(15)
C4 N1 H1 113.2(17)
C5 N1 H1 113.1(17)
C2 C1 Rh1 68.85(10)
C2 C1 Rh1' 70.6(3)
C2 C1 H1A 116.8
Rh1 C1 H1A 116.8
C2 C1 H1B 116.8
Rh1 C1 H1B 116.8
H1A C1 H1B 113.8
C3 C2 C1 118.50(16)
C3 C2 Rh1 75.76(10)
C1 C2 Rh1 72.61(10)
C3 C2 Rh1' 65.1(4)
C1 C2 Rh1' 71.8(3)
C3 C2 H2 120.7
C1 C2 H2 120.7
Rh1 C2 H2 120.7
C4 C3 C2 121.36(16)
C4 C3 Rh1' 69.4(6)
C2 C3 Rh1' 76.1(5)
C4 C3 Rh1 83.42(11)
C2 C3 Rh1 66.50(10)
C4 C3 H3 119.3
C2 C3 H3 119.3
Rh1 C3 H3 119.3
N1 C4 C3 120.71(16)
N1 C4 Rh1' 125.0(3)
C3 C4 Rh1' 70.4(4)
N1 C4 Rh1 128.46(13)
C3 C4 Rh1 62.80(10)
N1 C4 H4 112.0
C3 C4 H4 112.0
Rh1 C4 H4 112.0
N1 C5 C8 109.97(15)
N1 C5 C7 106.25(15)
C8 C5 C7 109.64(16)
N1 C5 C6 111.04(16)
C8 C5 C6 109.95(16)
C7 C5 C6 109.92(17)
C5 C6 H6A 109.5
C5 C6 H6B 109.5
H6A C6 H6B 109.5
C5 C6 H6C 109.5
H6A C6 H6C 109.5
H6B C6 H6C 109.5
C5 C7 H7A 109.5
C5 C7 H7B 109.5
H7A C7 H7B 109.5
C5 C7 H7C 109.5
H7A C7 H7C 109.5
H7B C7 H7C 109.5
C5 C8 H8A 109.5
C5 C8 H8B 109.5
H8A C8 H8B 109.5
C5 C8 H8C 109.5
H8A C8 H8C 109.5
H8B C8 H8C 109.5
F1 C9 F3 107.20(17)
F1 C9 F2 107.98(18)
F3 C9 F2 107.08(17)
F1 C9 S1 112.14(14)
F3 C9 S1 110.95(15)
F2 C9 S1 111.26(14)
P1 C11 H11A 109.5
P1 C11 H11B 109.5
H11A C11 H11B 109.5
P1 C11 H11C 109.5
H11A C11 H11C 109.5
H11B C11 H11C 109.5
P1 C12 H12A 109.5
P1 C12 H12B 109.5
H12A C12 H12B 109.5
P1 C12 H12C 109.5
H12A C12 H12C 109.5
H12B C12 H12C 109.5
P1 C13 H13A 109.5
P1 C13 H13B 109.5
H13A C13 H13B 109.5
P1 C13 H13C 109.5
H13A C13 H13C 109.5
H13B C13 H13C 109.5
P2 C21 H21A 109.5
P2 C21 H21B 109.5
H21A C21 H21B 109.5
P2 C21 H21C 109.5
H21A C21 H21C 109.5
H21B C21 H21C 109.5
P2 C22 H22A 109.5
P2 C22 H22B 109.5
H22A C22 H22B 109.5
P2 C22 H22C 109.5
H22A C22 H22C 109.5
H22B C22 H22C 109.5
P2 C23 H23A 109.5
P2 C23 H23B 109.5
H23A C23 H23B 109.5
P2 C23 H23C 109.5
H23A C23 H23C 109.5
H23B C23 H23C 109.5
P3 C31 H31A 109.5
P3 C31 H31B 109.5
H31A C31 H31B 109.5
P3 C31 H31C 109.5
H31A C31 H31C 109.5
H31B C31 H31C 109.5
P3 C32 H32A 109.5
P3 C32 H32B 109.5
H32A C32 H32B 109.5
P3 C32 H32C 109.5
H32A C32 H32C 109.5
H32B C32 H32C 109.5
P3 C33 H33A 109.5
P3 C33 H33B 109.5
H33A C33 H33B 109.5
P3 C33 H33C 109.5
H33A C33 H33C 109.5
H33B C33 H33C 109.5

loop_
_geom_bond_atom_site_label_1
_geom_bond_atom_site_label_2
_geom_bond_distance
Rh1 C2 2.1246(17)
Rh1 C1 2.1740(17)
Rh1 C3 2.2457(17)
Rh1 P3 2.2910(5)
Rh1 P1 2.3068(6)
Rh1 P2 2.3191(5)
Rh1 C4 2.5083(18)
Rh1' C4 2.038(17)
Rh1' C3 2.052(11)
Rh1' C2 2.196(11)
Rh1' C1 2.212(11)
Rh1' P2 2.252(10)
Rh1' P3 2.304(10)
Rh1' P1 2.86(2)
S1 O1 1.4292(16)
S1 O2 1.4373(16)
S1 O3 1.4396(14)
S1 C9 1.819(2)
P1 C12 1.816(2)
P1 C11 1.8241(19)
P1 C13 1.8285(19)
P2 C23 1.813(2)
P2 C21 1.8179(19)
P2 C22 1.8205(19)
P3 C32 1.808(2)
P3 C33 1.817(2)
P3 C31 1.8172(19)
F1 C9 1.326(2)
F2 C9 1.330(2)
F3 C9 1.329(2)
N1 C4 1.369(2)
N1 C5 1.476(2)
N1 H1 0.83(2)
C1 C2 1.419(3)
C1 H1A 0.9900
C1 H1B 0.9900
C2 C3 1.418(2)
C2 H2 1.0000
C3 C4 1.404(2)
C3 H3 1.0000
C4 H4 1.0000
C5 C8 1.517(3)
C5 C7 1.523(3)
C5 C6 1.525(3)
C6 H6A 0.9800
C6 H6B 0.9800
C6 H6C 0.9800
C7 H7A 0.9800
C7 H7B 0.9800
C7 H7C 0.9800
C8 H8A 0.9800
C8 H8B 0.9800
C8 H8C 0.9800
C11 H11A 0.9800
C11 H11B 0.9800
C11 H11C 0.9800
C12 H12A 0.9800
C12 H12B 0.9800
C12 H12C 0.9800
C13 H13A 0.9800
C13 H13B 0.9800
C13 H13C 0.9800
C21 H21A 0.9800
C21 H21B 0.9800
C21 H21C 0.9800
C22 H22A 0.9800
C22 H22B 0.9800
C22 H22C 0.9800
C23 H23A 0.9800
C23 H23B 0.9800
C23 H23C 0.9800
C31 H31A 0.9800
C31 H31B 0.9800
C31 H31C 0.9800
C32 H32A 0.9800
C32 H32B 0.9800
C32 H32C 0.9800
C33 H33A 0.9800
C33 H33B 0.9800
C33 H33C 0.9800

loop_
_geom_hbond_atom_site_label_D
_geom_hbond_atom_site_label_H
_geom_hbond_atom_site_label_A
_geom_hbond_distance_DH
_geom_hbond_distance_HA
_geom_hbond_distance_DA
_geom_hbond_angle_DHA
_geom_hbond_site_symmetry_A
N1 H1 O3 0.83(2) 2.20(2) 3.017(2) 169(2) 1_545

loop_
_geom_torsion_atom_site_label_1
_geom_torsion_atom_site_label_2
_geom_torsion_atom_site_label_3
_geom_torsion_atom_site_label_4
_geom_torsion
Rh1 C1 C2 C3 62.41(15)
Rh1' C1 C2 C3 46.9(6)
Rh1' C1 C2 Rh1 -15.5(5)
Rh1 C1 C2 Rh1' 15.5(5)
C1 C2 C3 C4 5.0(3)
Rh1 C2 C3 C4 65.71(16)
Rh1' C2 C3 C4 54.9(5)
C1 C2 C3 Rh1' -50.0(5)
Rh1 C2 C3 Rh1' 10.8(5)
C1 C2 C3 Rh1 -60.76(14)
Rh1' C2 C3 Rh1 -10.8(5)
C5 N1 C4 C3 -150.16(18)
C5 N1 C4 Rh1' 123.3(5)
C5 N1 C4 Rh1 131.80(16)
C2 C3 C4 N1 -177.83(17)
Rh1' C3 C4 N1 -119.8(3)
Rh1 C3 C4 N1 -120.54(17)
C2 C3 C4 Rh1' -58.0(3)
Rh1 C3 C4 Rh1' -0.8(3)
C2 C3 C4 Rh1 -57.29(15)
Rh1' C3 C4 Rh1 0.8(3)
C4 N1 C5 C8 -63.3(2)
C4 N1 C5 C7 178.10(18)
C4 N1 C5 C6 58.6(2)
O1 S1 C9 F1 65.17(17)
O2 S1 C9 F1 -173.70(15)
O3 S1 C9 F1 -54.95(17)
O1 S1 C9 F3 -54.67(17)
O2 S1 C9 F3 66.46(17)
O3 S1 C9 F3 -174.79(14)
O1 S1 C9 F2 -173.77(15)
O2 S1 C9 F2 -52.64(17)
O3 S1 C9 F2 66.11(16)
